data_2222863
loop_
_publ_author_name
'Chen, Jin-Xi'
'Meng, Wei-Wei'

_publ_section_title
<i>catena</i>-Poly[zinc(II)-\m-aqua-\k^2^<i>O</i>:<i>O</i>-bis(\m-quinoline-4-carboxylato-\k^2^<i>O</i>:<i>O</i>')]
_journal_coeditor_code RZ2342
_journal_issue 8
_journal_name_full 'Acta Crystallographica Section E'
_journal_page_first m873
_journal_paper_doi 10.1107/S1600536809025392
_journal_volume 65
_journal_year 2009
_chemical_formula_iupac '[Zn (C10 H6 N O2)2 (H2 O)]'
_chemical_formula_moiety 'C20 H14 N2 O5 Zn'
_chemical_formula_sum 'C20 H14 N2 O5 Zn'
_chemical_formula_weight 427.72
_chemical_name_systematic
;
<i>catena</i>-Poly[zinc(II)-\m-aqua-\k^2^<i>O</i>:<i>O</i>-bis(\m-quinoline-
4-carboxylato-\k^2^<i>O</i>:<i>O</i>')]
;
_space_group_IT_number 15
_symmetry_cell_setting monoclinic
_symmetry_space_group_name_Hall '-C 2yc'
_symmetry_space_group_name_H-M 'C 1 2/c 1'
_atom_sites_solution_hydrogens geom
_atom_sites_solution_primary direct
_atom_sites_solution_secondary difmap
_audit_creation_method SHELXL-97
_cell_angle_alpha 90.00
_cell_angle_beta 91.961(6)
_cell_angle_gamma 90.00
_cell_formula_units_Z 4
_cell_length_a 14.929(2)
_cell_length_b 14.4025(13)
_cell_length_c 7.5428(11)
_cell_measurement_reflns_used 30
_cell_measurement_temperature 293(2)
_cell_measurement_theta_max 27.48
_cell_measurement_theta_min 3.30
_cell_volume 1620.9(4)
_computing_cell_refinement 'CrystalClear (Rigaku/MSC, 2005)'
_computing_data_collection 'CrystalClear (Rigaku/MSC, 2005)'
_computing_data_reduction 'CrystalClear (Rigaku/MSC, 2005)'
_computing_molecular_graphics 'SHELXTL (Sheldrick, 2008)'
_computing_publication_material 'SHELXTL (Sheldrick, 2008)'
_computing_structure_refinement 'SHELXL97 (Sheldrick, 2008)'
_computing_structure_solution 'SHELXS97 (Sheldrick, 2008)'
_diffrn_ambient_temperature 293(2)
_diffrn_measured_fraction_theta_full 0.983
_diffrn_measured_fraction_theta_max 0.983
_diffrn_measurement_device_type 'Rigaku SCXmini'
_diffrn_measurement_method \w
_diffrn_radiation_monochromator graphite
_diffrn_radiation_source 'fine-focus sealed tube'
_diffrn_radiation_type MoK\a
_diffrn_radiation_wavelength 0.71070
_diffrn_reflns_av_R_equivalents 0.0300
_diffrn_reflns_av_sigmaI/netI 0.0227
_diffrn_reflns_limit_h_max 19
_diffrn_reflns_limit_h_min -18
_diffrn_reflns_limit_k_max 18
_diffrn_reflns_limit_k_min -15
_diffrn_reflns_limit_l_max 9
_diffrn_reflns_limit_l_min -7
_diffrn_reflns_number 5552
_diffrn_reflns_theta_full 27.48
_diffrn_reflns_theta_max 27.48
_diffrn_reflns_theta_min 3.30
_diffrn_standards_decay_% 0
_diffrn_standards_interval_count 0
_diffrn_standards_number 0
_exptl_absorpt_coefficient_mu 1.555
_exptl_absorpt_correction_T_max 0.732
_exptl_absorpt_correction_T_min 0.635
_exptl_absorpt_correction_type multi-scan
_exptl_absorpt_process_details '(CrystalClear; Rigaku/MSC, 2005)'
_exptl_crystal_colour 'light yellow'
_exptl_crystal_density_diffrn 1.753
_exptl_crystal_density_method 'not measured'
_exptl_crystal_description block
_exptl_crystal_F_000 872
_exptl_crystal_size_max 0.30
_exptl_crystal_size_mid 0.30
_exptl_crystal_size_min 0.20
_refine_diff_density_max 0.384
_refine_diff_density_min -0.820
_refine_ls_extinction_method none
_refine_ls_goodness_of_fit_ref 1.089
_refine_ls_hydrogen_treatment constr
_refine_ls_matrix_type full
_refine_ls_number_parameters 129
_refine_ls_number_reflns 1831
_refine_ls_number_restraints 0
_refine_ls_restrained_S_all 1.089
_refine_ls_R_factor_all 0.0275
_refine_ls_R_factor_gt 0.0261
_refine_ls_shift/su_max 0.000
_refine_ls_shift/su_mean 0.000
_refine_ls_structure_factor_coef Fsqd
_refine_ls_weighting_details 'calc w=1/[\s^2^(Fo^2^)+(0.0375P)^2^+1.5104P] where P=(Fo^2^+2Fc^2^)/3'
_refine_ls_weighting_scheme calc
_refine_ls_wR_factor_gt 0.0676
_refine_ls_wR_factor_ref 0.0689
_reflns_number_gt 1741
_reflns_number_total 1831
_reflns_threshold_expression I>2\s(I)
_cod_data_source_file rz2342.cif
_cod_data_source_block I
_cod_original_cell_volume 1620.8(4)
_cod_original_sg_symbol_H-M 'C 2/c'
_cod_database_code 2222863
_cod_database_fobs_code 2222863

loop_
_symmetry_equiv_pos_as_xyz
'x, y, z'
'-x, y, -z+1/2'
'x+1/2, y+1/2, z'
'-x+1/2, y+1/2, -z+1/2'
'-x, -y, -z'
'x, -y, z-1/2'
'-x+1/2, -y+1/2, -z'
'x+1/2, -y+1/2, z-1/2'

loop_
_atom_site_type_symbol
_atom_site_label
_atom_site_fract_x
_atom_site_fract_y
_atom_site_fract_z
_atom_site_U_iso_or_equiv
_atom_site_adp_type
_atom_site_calc_flag
_atom_site_refinement_flags
_atom_site_occupancy
_atom_site_disorder_assembly
_atom_site_disorder_group
Zn Zn1 0.5000 0.5000 0.5000 0.01513(10) Uani d S 1 . .
O O1 0.40680(9) 0.40753(9) 0.38283(15) 0.0330(3) Uani d . 1 . .
O O2 0.39589(8) 0.42662(9) 0.08731(15) 0.0325(3) Uani d . 1 . .
O O3 0.5000 0.58494(9) 0.2500 0.0162(3) Uani d S 1 . .
N N1 0.14620(8) 0.20508(9) 0.23221(16) 0.0219(3) Uani d . 1 . .
C C1 0.22399(11) 0.18428(10) 0.3075(2) 0.0224(3) Uani d . 1 . .
C C2 0.29962(10) 0.24374(10) 0.3085(2) 0.0214(3) Uani d . 1 . .
C C3 0.29358(10) 0.32726(10) 0.22272(18) 0.0179(3) Uani d . 1 . .
C C4 0.19859(11) 0.43283(11) 0.0286(2) 0.0266(3) Uani d . 1 . .
C C5 0.11735(13) 0.45081(12) -0.0528(2) 0.0342(4) Uani d . 1 . .
C C6 0.04541(12) 0.38852(14) -0.0379(2) 0.0353(4) Uani d . 1 . .
C C7 0.05608(11) 0.30808(13) 0.0555(2) 0.0293(3) Uani d . 1 . .
C C8 0.13929(10) 0.28722(10) 0.14128(19) 0.0200(3) Uani d . 1 . .
C C9 0.21217(9) 0.35055(10) 0.13033(18) 0.0185(3) Uani d . 1 . .
C C10 0.37322(9) 0.39320(10) 0.23183(19) 0.0193(3) Uani d . 1 . .
H H1 0.2299 0.1255 0.3648 0.027 Uiso d . 1 . .
H H2 0.3543 0.2252 0.3697 0.026 Uiso d . 1 . .
H H3 0.2469 0.4754 0.0182 0.032 Uiso d . 1 . .
H H4 0.1092 0.5063 -0.1217 0.041 Uiso d . 1 . .
H H5 -0.0115 0.4034 -0.0929 0.043 Uiso d . 1 . .
H H6 0.0073 0.2655 0.0619 0.035 Uiso d . 1 . .
H H7 0.5454 0.6264 0.2501 0.021 Uiso d . 1 . .

loop_
_atom_site_aniso_label
_atom_site_aniso_U_11
_atom_site_aniso_U_22
_atom_site_aniso_U_33
_atom_site_aniso_U_12
_atom_site_aniso_U_13
_atom_site_aniso_U_23
Zn1 0.01229(15) 0.01835(14) 0.01481(15) 0.00068(7) 0.00133(9) -0.00354(7)
O1 0.0360(7) 0.0416(7) 0.0210(6) -0.0229(5) -0.0037(5) -0.0001(5)
O2 0.0303(6) 0.0465(7) 0.0211(5) -0.0222(5) 0.0049(5) -0.0001(5)
O3 0.0148(6) 0.0152(6) 0.0186(7) 0.000 0.0000(5) 0.000
N1 0.0216(6) 0.0240(6) 0.0203(6) -0.0082(5) 0.0032(5) -0.0022(5)
C1 0.0273(8) 0.0196(6) 0.0205(7) -0.0041(6) 0.0028(6) 0.0014(5)
C2 0.0194(7) 0.0261(7) 0.0186(6) -0.0026(5) 0.0004(5) -0.0005(5)
C3 0.0182(7) 0.0212(6) 0.0144(6) -0.0058(5) 0.0043(5) -0.0042(5)
C4 0.0309(8) 0.0220(7) 0.0273(7) -0.0018(6) 0.0061(6) 0.0004(6)
C5 0.0382(10) 0.0338(8) 0.0309(9) 0.0100(7) 0.0044(7) 0.0077(7)
C6 0.0255(8) 0.0503(10) 0.0299(9) 0.0083(7) -0.0008(7) 0.0037(8)
C7 0.0192(7) 0.0421(9) 0.0268(8) -0.0034(6) 0.0018(6) -0.0010(7)
C8 0.0185(7) 0.0250(7) 0.0167(6) -0.0040(5) 0.0030(5) -0.0026(5)
C9 0.0196(7) 0.0199(6) 0.0162(6) -0.0029(5) 0.0039(5) -0.0037(5)
C10 0.0171(7) 0.0217(6) 0.0193(7) -0.0065(5) 0.0023(5) -0.0032(5)

loop_
_atom_type_symbol
_atom_type_description
_atom_type_scat_dispersion_real
_atom_type_scat_dispersion_imag
_atom_type_scat_source
Zn Zn 0.2839 1.4301 'International Tables Vol C Tables 4.2.6.8 and 6.1.1.4'
C C 0.0033 0.0016 'International Tables Vol C Tables 4.2.6.8 and 6.1.1.4'
N N 0.0061 0.0033 'International Tables Vol C Tables 4.2.6.8 and 6.1.1.4'
O O 0.0106 0.0060 'International Tables Vol C Tables 4.2.6.8 and 6.1.1.4'
H H 0.0000 0.0000 'International Tables Vol C Tables 4.2.6.8 and 6.1.1.4'

loop_
_geom_angle_atom_site_label_1
_geom_angle_atom_site_label_2
_geom_angle_atom_site_label_3
_geom_angle_site_symmetry_1
_geom_angle_site_symmetry_3
_geom_angle
_geom_angle_publ_flag
O2 Zn1 O2 6_566 2_655 180.0 ?
O2 Zn1 O1 6_566 5_666 92.14(6) ?
O2 Zn1 O1 2_655 5_666 87.86(6) ?
O2 Zn1 O1 6_566 . 87.86(6) ?
O2 Zn1 O1 2_655 . 92.14(6) ?
O1 Zn1 O1 5_666 . 180.0 ?
O2 Zn1 O3 6_566 . 90.62(4) ?
O2 Zn1 O3 2_655 . 89.38(4) ?
O1 Zn1 O3 5_666 . 89.36(4) ?
O1 Zn1 O3 . . 90.64(4) ?
O2 Zn1 O3 6_566 5_666 89.38(4) ?
O2 Zn1 O3 2_655 5_666 90.62(4) ?
O1 Zn1 O3 5_666 5_666 90.64(4) ?
O1 Zn1 O3 . 5_666 89.36(4) ?
O3 Zn1 O3 . 5_666 180.00(6) ?
C10 O1 Zn1 . . 136.90(10) ?
C10 O2 Zn1 . 2_655 136.44(10) ?
Zn1 O3 Zn1 2_655 . 114.05(6) ?
Zn1 O3 H7 2_655 . 109.9 ?
Zn1 O3 H7 . . 112.4 ?
C1 N1 C8 . . 117.71(12) ?
N1 C1 C2 . . 123.96(14) ?
N1 C1 H1 . . 117.8 ?
C2 C1 H1 . . 118.2 ?
C3 C2 C1 . . 119.31(14) ?
C3 C2 H2 . . 120.8 ?
C1 C2 H2 . . 119.9 ?
C2 C3 C9 . . 118.77(13) ?
C2 C3 C10 . . 119.28(13) ?
C9 C3 C10 . . 121.94(13) ?
C5 C4 C9 . . 120.58(15) ?
C5 C4 H3 . . 120.3 ?
C9 C4 H3 . . 119.1 ?
C4 C5 C6 . . 120.78(16) ?
C4 C5 H4 . . 119.8 ?
C6 C5 H4 . . 119.4 ?
C7 C6 C5 . . 120.50(16) ?
C7 C6 H5 . . 120.1 ?
C5 C6 H5 . . 119.4 ?
C6 C7 C8 . . 120.20(15) ?
C6 C7 H6 . . 119.8 ?
C8 C7 H6 . . 120.0 ?
N1 C8 C7 . . 117.58(13) ?
N1 C8 C9 . . 122.53(13) ?
C7 C8 C9 . . 119.90(14) ?
C3 C9 C4 . . 124.42(13) ?
C3 C9 C8 . . 117.57(13) ?
C4 C9 C8 . . 118.01(14) ?
O1 C10 O2 . . 128.43(13) ?
O1 C10 C3 . . 115.72(13) ?
O2 C10 C3 . . 115.84(13) ?

loop_
_geom_bond_atom_site_label_1
_geom_bond_atom_site_label_2
_geom_bond_site_symmetry_2
_geom_bond_distance
_geom_bond_publ_flag
Zn1 O2 6_566 2.0090(11) ?
Zn1 O2 2_655 2.0090(11) ?
Zn1 O1 5_666 2.0991(11) ?
Zn1 O1 . 2.0991(11) ?
Zn1 O3 . 2.2478(7) ?
Zn1 O3 5_666 2.2478(7) ?
O1 C10 . 1.2459(18) ?
O2 C10 . 1.2489(18) ?
O2 Zn1 2_655 2.0090(11) ?
O3 Zn1 2_655 2.2478(7) ?
O3 H7 . 0.90 ?
N1 C1 . 1.310(2) ?
N1 C8 . 1.3695(19) ?
C1 C2 . 1.417(2) ?
C1 H1 . 0.95 ?
C2 C3 . 1.367(2) ?
C2 H2 . 0.96 ?
C3 C9 . 1.420(2) ?
C3 C10 . 1.5213(19) ?
C4 C5 . 1.365(3) ?
C4 C9 . 1.422(2) ?
C4 H3 . 0.95 ?
C5 C6 . 1.407(3) ?
C5 H4 . 0.96 ?
C6 C7 . 1.362(3) ?
C6 H5 . 0.96 ?
C7 C8 . 1.413(2) ?
C7 H6 . 0.95 ?
C8 C9 . 1.4244(19) ?

loop_
_geom_hbond_atom_site_label_D
_geom_hbond_atom_site_label_H
_geom_hbond_atom_site_label_A
_geom_hbond_site_symmetry_A
_geom_hbond_distance_DH
_geom_hbond_distance_HA
_geom_hbond_distance_DA
_geom_hbond_angle_DHA
O3 H7 N1 3_555 0.90 1.89 2.7920(15) 174
